data_1533204
loop_
_publ_author_name
'Garlea, O.'
'Darie, C.'
'Bordet, P.'
'Bougerol, C.'
'Isnard, O.'

_publ_section_title
;
 Structure of La Cu O2.66: an oxidized delafossite compound containing
 hole-doped kagome planes of Cu(2+) cations
;
_journal_name_full 'Solid State Sciences'
_journal_page_first 1095
_journal_page_last 1104
_journal_volume 5
_journal_year 2003
_chemical_formula_sum 'Cu0.98 La O2.59'
_chemical_name_systematic '(La O2) (Cu0.98 O0.59)'
_space_group_IT_number 163
_symmetry_space_group_name_Hall '-P 3 2c'
_symmetry_space_group_name_H-M 'P -3 1 c'
_cell_angle_alpha 90
_cell_angle_beta 90
_cell_angle_gamma 120
_cell_formula_units_Z 6
_cell_length_a 6.68821
_cell_length_b 6.68821
_cell_length_c 10.3811
_cell_volume 402.155
_citation_journal_id_ASTM SSSCFJ
_cod_data_source_file Garlea_SSSCFJ_2003_938.cif
_cod_data_source_block Cu0.98La1O2.59
_cod_original_cell_volume 402.1553
_cod_original_formula_sum 'Cu0.98 La1 O2.59'
_cod_database_code 1533204

loop_
_symmetry_equiv_pos_as_xyz
x,y,z
-y,x-y,z
-x+y,-x,z
-y,-x,-z+1/2
x,x-y,-z+1/2
-x+y,y,-z+1/2
-x,-y,-z
y,-x+y,-z
x-y,x,-z
y,x,z-1/2
-x,-x+y,z-1/2
x-y,-y,z-1/2

loop_
_atom_site_label
_atom_site_type_symbol
_atom_site_fract_x
_atom_site_fract_y
_atom_site_fract_z
_atom_site_occupancy
_atom_site_U_iso_or_equiv
Cu3 Cu+2 0.5 0.5 0.25 0.37 0.0
O4 O-2 0.3333 0.6667 0.25 0.21 0.0
Cu1 Cu+2 0.833 0.167 0.25 0.55 0.0
O2 O-2 0.6667 0.3333 0.25 0.78 0.0
La1 La+3 0 0 0 1 0.0
O1 O-2 -0.013 0.664 0.399 1 0.0
La2 La+3 0.3333 0.6667 0.4935 1 0.0
O3 O-2 0 0 0.25 0.78 0.0
Cu2 Cu+2 0.167 0.833 0.25 0.06 0.0
